data_4301469
loop_
_publ_author_name
'Jason L. Dutton'
'Paul J. Ragogna'

_publ_contact_author_address
;1151 Richmond Street 
London Ontario
N6A 5B7
;
_publ_contact_author_email pragogna@uwo.ca
_publ_contact_author_name 'Paul J. Ragogna'
_publ_section_title
;
Donor-Acceptor Chemistry at Heavy Chalcogen Centers
;
_journal_name_full 'Inorganic Chemistry'
_journal_page_first 1722
_journal_page_last 1730
_journal_paper_doi 10.1021/ic801883e
_journal_volume 48
_journal_year 2009
_chemical_formula_moiety 'C12 H22 N4 Te2, 2(Br4 Ga)'
_chemical_formula_sum 'C6 H11 Br4 Ga N2 Te'
_chemical_formula_weight 628.13
_chemical_name_systematic
; 
 ? 
;
_space_group_IT_number 14
_symmetry_cell_setting monoclinic
_symmetry_space_group_name_Hall '-P 2ybc'
_symmetry_space_group_name_H-M 'P 1 21/c 1'
_atom_sites_solution_hydrogens geom
_atom_sites_solution_primary direct
_atom_sites_solution_secondary difmap
_audit_creation_method SHELXL-97
_cell_angle_alpha 90.00
_cell_angle_beta 101.89(3)
_cell_angle_gamma 90.00
_cell_formula_units_Z 4
_cell_length_a 9.5204(19)
_cell_length_b 11.837(2)
_cell_length_c 13.909(3)
_cell_measurement_reflns_used 46508
_cell_measurement_temperature 150(2)
_cell_measurement_theta_max 27.48
_cell_measurement_theta_min 1.00
_cell_volume 1533.8(5)
_computing_cell_refinement 'DENZO-SMN (Otwinowski & Minor, 1997)'
_computing_data_collection 'COLLECT (Nonius, 1997-2001)'
_computing_data_reduction DENZO-SMN
_computing_molecular_graphics 'SHELXTL/PC (Sheldrick, 2001)'
_computing_publication_material SHELXTL/PC
_computing_structure_refinement 'SHELXL-97 (Sheldrick, 1997)'
_computing_structure_solution 'SHELXS-97 (Sheldrick, 1990)'
_diffrn_ambient_temperature 150(2)
_diffrn_measured_fraction_theta_full .986
_diffrn_measured_fraction_theta_max .986
_diffrn_measurement_device_type 'Nonius Kappa-CCD'
_diffrn_measurement_method '\f scans, and \w scans'
_diffrn_radiation_monochromator graphite
_diffrn_radiation_source 'fine-focus sealed tube'
_diffrn_radiation_type MoK\a
_diffrn_radiation_wavelength 0.71073
_diffrn_reflns_av_R_equivalents 0.0766
_diffrn_reflns_av_sigmaI/netI 0.0627
_diffrn_reflns_limit_h_max 12
_diffrn_reflns_limit_h_min -11
_diffrn_reflns_limit_k_max 15
_diffrn_reflns_limit_k_min -15
_diffrn_reflns_limit_l_max 18
_diffrn_reflns_limit_l_min -17
_diffrn_reflns_number 10188
_diffrn_reflns_theta_full 27.88
_diffrn_reflns_theta_max 27.88
_diffrn_reflns_theta_min 2.19
_exptl_absorpt_coefficient_mu 14.049
_exptl_absorpt_correction_T_max 0.3071
_exptl_absorpt_correction_T_min 0.2271
_exptl_absorpt_correction_type multi-scan
_exptl_absorpt_process_details 'DENZO-SMN (Otwinowski & Minor, 1997)'
_exptl_crystal_colour yellow
_exptl_crystal_density_diffrn 2.720
_exptl_crystal_density_method 'not measured'
_exptl_crystal_description block
_exptl_crystal_F_000 1136
_exptl_crystal_size_max 0.15
_exptl_crystal_size_mid 0.13
_exptl_crystal_size_min 0.11
_refine_diff_density_max 1.087
_refine_diff_density_min -1.930
_refine_diff_density_rms .223
_refine_ls_extinction_method none
_refine_ls_goodness_of_fit_ref 1.029
_refine_ls_hydrogen_treatment constr
_refine_ls_matrix_type full
_refine_ls_number_parameters 130
_refine_ls_number_reflns 3606
_refine_ls_number_restraints 0
_refine_ls_restrained_S_all 1.029
_refine_ls_R_factor_all 0.0689
_refine_ls_R_factor_gt 0.0442
_refine_ls_shift/su_max 0.001
_refine_ls_shift/su_mean 0.000
_refine_ls_structure_factor_coef Fsqd
_refine_ls_weighting_details 'calc w=1/[\s^2^(Fo^2^)+(0.0599P)^2^+0.8022P] where P=(Fo^2^+2Fc^2^)/3'
_refine_ls_weighting_scheme calc
_refine_ls_wR_factor_gt 0.1052
_refine_ls_wR_factor_ref 0.1167
_reflns_number_gt 2713
_reflns_number_total 3606
_reflns_threshold_expression >2sigma(I)
_cod_data_source_file ic801883e_si_001_6.cif
_cod_data_source_block 5GaBr4
_cod_original_cell_volume 1533.9(5)
_cod_original_sg_symbol_H-M 'P 21/c'
_cod_database_code 4301469

loop_
_symmetry_equiv_pos_as_xyz
'x, y, z'
'-x, y+1/2, -z+1/2'
'-x, -y, -z'
'x, -y-1/2, z-1/2'

loop_
_atom_site_label
_atom_site_type_symbol
_atom_site_fract_x
_atom_site_fract_y
_atom_site_fract_z
_atom_site_U_iso_or_equiv
_atom_site_adp_type
_atom_site_occupancy
_atom_site_symmetry_multiplicity
_atom_site_calc_flag
_atom_site_refinement_flags
_atom_site_disorder_assembly
_atom_site_disorder_group
Te1 Te 0.97287(5) 0.85393(3) 0.01283(3) 0.02751(14) Uani 1 1 d . . .
Ga1 Ga 1.22568(8) 0.69585(6) 0.28645(5) 0.02816(19) Uani 1 1 d . . .
Br1 Br 1.32615(8) 0.70974(6) 0.14650(5) 0.03479(19) Uani 1 1 d . . .
Br2 Br 0.98986(8) 0.63728(7) 0.23393(6) 0.0470(2) Uani 1 1 d . . .
Br3 Br 1.23272(8) 0.87285(6) 0.35810(6) 0.0395(2) Uani 1 1 d . . .
Br4 Br 1.35339(8) 0.56724(6) 0.39743(5) 0.0402(2) Uani 1 1 d . . .
C1 C 0.7626(7) 0.9767(6) -0.1218(5) 0.0311(15) Uani 1 1 d . . .
H1A H 0.7147 1.0376 -0.1593 0.037 Uiso 1 1 calc R . .
N1 N 0.8817(6) 0.9920(4) -0.0594(4) 0.0258(11) Uani 1 1 d . . .
N2 N 0.7784(6) 0.7875(4) -0.0777(4) 0.0262(11) Uani 1 1 d . . .
C2 C 0.7049(7) 0.8636(5) -0.1324(5) 0.0286(14) Uani 1 1 d . . .
H2B H 0.6179 0.8463 -0.1770 0.034 Uiso 1 1 calc R . .
C3 C 0.7315(7) 0.6663(5) -0.0764(5) 0.0296(14) Uani 1 1 d . . .
C4 C 0.8665(7) 0.5945(5) -0.0494(5) 0.0345(16) Uani 1 1 d . . .
H4A H 0.9229 0.6016 -0.1006 0.052 Uiso 1 1 calc R . .
H4B H 0.8396 0.5153 -0.0436 0.052 Uiso 1 1 calc R . .
H4C H 0.9239 0.6204 0.0135 0.052 Uiso 1 1 calc R . .
C6 C 0.6434(8) 0.6577(6) 0.0038(6) 0.0436(19) Uani 1 1 d . . .
H6A H 0.6994 0.6880 0.0655 0.065 Uiso 1 1 calc R . .
H6B H 0.6199 0.5784 0.0130 0.065 Uiso 1 1 calc R . .
H6C H 0.5546 0.7013 -0.0158 0.065 Uiso 1 1 calc R . .
C5 C 0.6437(9) 0.6328(6) -0.1759(6) 0.048(2) Uani 1 1 d . . .
H5A H 0.5566 0.6791 -0.1910 0.071 Uiso 1 1 calc R . .
H5B H 0.6170 0.5529 -0.1747 0.071 Uiso 1 1 calc R . .
H5C H 0.7005 0.6446 -0.2263 0.071 Uiso 1 1 calc R . .

loop_
_atom_site_aniso_label
_atom_site_aniso_U_11
_atom_site_aniso_U_22
_atom_site_aniso_U_33
_atom_site_aniso_U_23
_atom_site_aniso_U_13
_atom_site_aniso_U_12
Te1 0.0289(2) 0.0218(2) 0.0296(3) 0.00183(16) 0.00071(18) 0.00107(17)
Ga1 0.0278(4) 0.0297(4) 0.0262(4) 0.0002(3) 0.0038(3) -0.0028(3)
Br1 0.0428(4) 0.0324(4) 0.0316(4) -0.0013(3) 0.0133(3) -0.0041(3)
Br2 0.0341(4) 0.0707(6) 0.0339(4) 0.0010(4) 0.0016(3) -0.0195(4)
Br3 0.0414(4) 0.0354(4) 0.0421(4) -0.0080(3) 0.0094(3) 0.0027(3)
Br4 0.0399(4) 0.0404(4) 0.0397(4) 0.0119(3) 0.0067(3) 0.0036(3)
C1 0.032(4) 0.031(3) 0.029(4) 0.004(3) 0.003(3) 0.006(3)
N1 0.029(3) 0.021(3) 0.026(3) 0.002(2) 0.003(2) 0.002(2)
N2 0.026(3) 0.024(3) 0.029(3) -0.004(2) 0.006(2) 0.002(2)
C2 0.022(3) 0.035(4) 0.028(3) 0.003(3) 0.000(3) 0.004(3)
C3 0.029(4) 0.023(3) 0.036(4) 0.006(3) 0.004(3) 0.001(3)
C4 0.028(4) 0.019(3) 0.054(5) -0.001(3) 0.002(3) 0.003(3)
C6 0.031(4) 0.040(4) 0.060(5) 0.010(4) 0.010(4) 0.000(3)
C5 0.041(5) 0.035(4) 0.057(5) -0.002(4) -0.012(4) -0.002(3)

loop_
_atom_type_symbol
_atom_type_description
_atom_type_scat_dispersion_real
_atom_type_scat_dispersion_imag
_atom_type_scat_source
C C .0033 .0016 'International Tables Vol C Tables 4.2.6.8 and 6.1.1.4'
H H .0000 .0000 'International Tables Vol C Tables 4.2.6.8 and 6.1.1.4'
N N .0061 .0033 'International Tables Vol C Tables 4.2.6.8 and 6.1.1.4'
Ga Ga .2307 1.6083 'International Tables Vol C Tables 4.2.6.8 and 6.1.1.4'
Br Br -.2901 2.4595 'International Tables Vol C Tables 4.2.6.8 and 6.1.1.4'
Te Te -.5308 1.6751 'International Tables Vol C Tables 4.2.6.8 and 6.1.1.4'

loop_
_geom_angle_atom_site_label_1
_geom_angle_atom_site_label_2
_geom_angle_atom_site_label_3
_geom_angle
_geom_angle_site_symmetry_1
_geom_angle_site_symmetry_3
_geom_angle_publ_flag
N1 Te1 N2 77.0(2) . . ?
N1 Te1 N1 70.7(2) . 3_775 ?
N2 Te1 N1 147.77(19) . 3_775 ?
Br3 Ga1 Br2 110.27(4) . . ?
Br3 Ga1 Br4 110.00(4) . . ?
Br2 Ga1 Br4 110.69(4) . . ?
Br3 Ga1 Br1 108.26(4) . . ?
Br2 Ga1 Br1 107.06(4) . . ?
Br4 Ga1 Br1 110.50(4) . . ?
N1 C1 C2 117.5(6) . . ?
N1 C1 H1A 121.2 . . ?
C2 C1 H1A 121.2 . . ?
C1 N1 Te1 116.7(4) . . ?
C1 N1 Te1 134.0(4) . 3_775 ?
Te1 N1 Te1 109.3(2) . 3_775 ?
C2 N2 C3 123.2(6) . . ?
C2 N2 Te1 112.7(4) . . ?
C3 N2 Te1 124.1(4) . . ?
N2 C2 C1 116.1(6) . . ?
N2 C2 H2B 122.0 . . ?
C1 C2 H2B 122.0 . . ?
N2 C3 C5 110.4(6) . . ?
N2 C3 C4 107.4(5) . . ?
C5 C3 C4 111.0(6) . . ?
N2 C3 C6 106.3(5) . . ?
C5 C3 C6 111.4(6) . . ?
C4 C3 C6 110.1(6) . . ?
C3 C4 H4A 109.5 . . ?
C3 C4 H4B 109.5 . . ?
H4A C4 H4B 109.5 . . ?
C3 C4 H4C 109.5 . . ?
H4A C4 H4C 109.5 . . ?
H4B C4 H4C 109.5 . . ?
C3 C6 H6A 109.5 . . ?
C3 C6 H6B 109.5 . . ?
H6A C6 H6B 109.5 . . ?
C3 C6 H6C 109.5 . . ?
H6A C6 H6C 109.5 . . ?
H6B C6 H6C 109.5 . . ?
C3 C5 H5A 109.5 . . ?
C3 C5 H5B 109.5 . . ?
H5A C5 H5B 109.5 . . ?
C3 C5 H5C 109.5 . . ?
H5A C5 H5C 109.5 . . ?
H5B C5 H5C 109.5 . . ?

loop_
_geom_bond_atom_site_label_1
_geom_bond_atom_site_label_2
_geom_bond_distance
_geom_bond_site_symmetry_2
_geom_bond_publ_flag
Te1 N1 2.018(5) . ?
Te1 N2 2.161(5) . ?
Te1 N1 2.301(5) 3_775 ?
Ga1 Br3 2.3152(11) . ?
Ga1 Br2 2.3194(12) . ?
Ga1 Br4 2.3250(11) . ?
Ga1 Br1 2.3448(11) . ?
C1 N1 1.291(8) . ?
C1 C2 1.443(9) . ?
C1 H1A 0.9500 . ?
N1 Te1 2.301(5) 3_775 ?
N2 C2 1.288(8) . ?
N2 C3 1.504(8) . ?
C2 H2B 0.9500 . ?
C3 C5 1.514(10) . ?
C3 C4 1.522(9) . ?
C3 C6 1.531(10) . ?
C4 H4A 0.9800 . ?
C4 H4B 0.9800 . ?
C4 H4C 0.9800 . ?
C6 H6A 0.9800 . ?
C6 H6B 0.9800 . ?
C6 H6C 0.9800 . ?
C5 H5A 0.9800 . ?
C5 H5B 0.9800 . ?
C5 H5C 0.9800 . ?

loop_
_geom_torsion_atom_site_label_1
_geom_torsion_atom_site_label_2
_geom_torsion_atom_site_label_3
_geom_torsion_atom_site_label_4
_geom_torsion
_geom_torsion_site_symmetry_1
_geom_torsion_site_symmetry_2
_geom_torsion_site_symmetry_3
_geom_torsion_site_symmetry_4
_geom_torsion_publ_flag
C2 C1 N1 Te1 1.3(8) . . . . ?
C2 C1 N1 Te1 178.2(4) . . . 3_775 ?
N2 Te1 N1 C1 -1.5(4) . . . . ?
N1 Te1 N1 C1 177.6(6) 3_775 . . . ?
N2 Te1 N1 Te1 -179.1(3) . . . 3_775 ?
N1 Te1 N1 Te1 0.0 3_775 . . 3_775 ?
N1 Te1 N2 C2 1.5(4) . . . . ?
N1 Te1 N2 C2 0.0(7) 3_775 . . . ?
N1 Te1 N2 C3 -177.5(5) . . . . ?
N1 Te1 N2 C3 -179.1(4) 3_775 . . . ?
C3 N2 C2 C1 177.7(5) . . . . ?
Te1 N2 C2 C1 -1.4(7) . . . . ?
N1 C1 C2 N2 0.2(9) . . . . ?
C2 N2 C3 C5 30.2(9) . . . . ?
Te1 N2 C3 C5 -150.8(5) . . . . ?
C2 N2 C3 C4 151.4(6) . . . . ?
Te1 N2 C3 C4 -29.7(7) . . . . ?
C2 N2 C3 C6 -90.8(7) . . . . ?
Te1 N2 C3 C6 88.2(6) . . . . ?
